data_4065471
loop_
_publ_author_name
'Cui, Huiling'
'Goddard, Richard'
'P\"orschke, Klaus-Richard'

_publ_section_title
;
 Synthesis and Coordination Chemistry ofN,N-Diallylbispidine
;
_journal_issue 22
_journal_name_full Organometallics
_journal_page_first 6241
_journal_paper_doi 10.1021/om200824c
_journal_volume 30
_journal_year 2011
_chemical_formula_moiety 'C23 H36 N2 Ni O4'
_chemical_formula_sum 'C23 H36 N2 Ni O4'
_chemical_formula_weight 463.25
_chemical_name_systematic
;
 N,N'-(3,7-Diallyl-3,7-diaza-bicyclo[3.3.1]nonane(N,N'-Diallyl-bispidine))-
 di-acetylacetonato-nickel(II)
;
_space_group_IT_number 15
_symmetry_cell_setting monoclinic
_symmetry_space_group_name_Hall '-C 2yc'
_symmetry_space_group_name_H-M 'C 1 2/c 1'
_atom_sites_solution_hydrogens geom
_atom_sites_solution_primary direct
_atom_sites_solution_secondary difmap
_cell_angle_alpha 90.00
_cell_angle_beta 99.213(2)
_cell_angle_gamma 90.00
_cell_formula_units_Z 4
_cell_length_a 11.4068(10)
_cell_length_b 12.8159(12)
_cell_length_c 16.1676(15)
_cell_measurement_reflns_used 8811
_cell_measurement_temperature 100
_cell_measurement_theta_max 36.1340
_cell_measurement_theta_min 3.8536
_cell_volume 2333.0(4)
_computing_cell_refinement 'SAINT software (Bruker AXS, 2004)'
_computing_data_collection 'APEX2 (Bruker AXS, 2008)'
_computing_data_reduction 'SAINT software (Bruker AXS, 2004)'
_computing_molecular_graphics 'DIAMOND (Crystal Impact GbR, 2005)'
_computing_structure_refinement 'SHELXL-97 (G. M. Sheldrick, 2008)'
_computing_structure_solution 'SHELXS-97 (G. M. Sheldrick, 2008)'
_diffrn_ambient_temperature 100
_diffrn_detector_area_resol_mean 66.67
_diffrn_measured_fraction_theta_full 1.000
_diffrn_measured_fraction_theta_max 0.997
_diffrn_measurement_device_type 'Bruker-AXS Smart APEX-II'
_diffrn_measurement_method 'CCD \f- and \w-scans'
_diffrn_radiation_monochromator 'Incoatec Helios mirrors'
_diffrn_radiation_source '0.2 x 2mm^2^ focus rotating anode'
_diffrn_radiation_type Mo-K\a
_diffrn_radiation_wavelength 0.71073
_diffrn_reflns_av_R_equivalents 0.0248
_diffrn_reflns_av_sigmaI/netI 0.0137
_diffrn_reflns_limit_h_max 18
_diffrn_reflns_limit_h_min -18
_diffrn_reflns_limit_k_max 20
_diffrn_reflns_limit_k_min -20
_diffrn_reflns_limit_l_max 26
_diffrn_reflns_limit_l_min -26
_diffrn_reflns_number 42625
_diffrn_reflns_theta_full 27.75
_diffrn_reflns_theta_max 35.38
_diffrn_reflns_theta_min 2.41
_diffrn_source_current 30.0
_diffrn_source_power 1.5
_diffrn_source_voltage 50.0
_diffrn_standards_decay_% 0
_diffrn_standards_interval_count 0
_diffrn_standards_interval_time 0
_diffrn_standards_number 0
_exptl_absorpt_coefficient_mu 0.862
_exptl_absorpt_correction_T_max 0.99846
_exptl_absorpt_correction_T_min 0.99412
_exptl_absorpt_correction_type gaussian
_exptl_absorpt_process_details 'SADABS (Bruker AXS, 2008)'
_exptl_crystal_colour colourless
_exptl_crystal_colour_lustre clear
_exptl_crystal_colour_modifier bluish
_exptl_crystal_colour_primary green
_exptl_crystal_density_diffrn 1.319
_exptl_crystal_description plate
_exptl_crystal_F_000 992
_exptl_crystal_size_max 0.07
_exptl_crystal_size_mid 0.03
_exptl_crystal_size_min 0.02
_refine_diff_density_max 0.519
_refine_diff_density_min -0.346
_refine_diff_density_rms 0.055
_refine_ls_extinction_method none
_refine_ls_goodness_of_fit_ref 1.093
_refine_ls_hydrogen_treatment constr
_refine_ls_matrix_type full
_refine_ls_number_parameters 139
_refine_ls_number_reflns 5266
_refine_ls_number_restraints 0
_refine_ls_restrained_S_all 1.093
_refine_ls_R_factor_all 0.0337
_refine_ls_R_factor_gt 0.0267
_refine_ls_shift/su_max 0.001
_refine_ls_shift/su_mean 0.000
_refine_ls_structure_factor_coef Fsqd
_refine_ls_weighting_details
;
calc w=1/[\s^2^(Fo^2^)+(0.0373P)^2^+0.9905P] where P=(Fo^2^+2Fc^2^)/3
;
_refine_ls_weighting_scheme calc
_refine_ls_wR_factor_gt 0.0708
_refine_ls_wR_factor_ref 0.0751
_reflns_number_gt 4659
_reflns_number_total 5266
_reflns_threshold_expression >2sigma(I)
_cod_data_source_file om200824c_si_002.cif
_cod_data_source_block 10
_cod_original_sg_symbol_Hall '-c 2yc'
_cod_original_sg_symbol_H-M 'c 2/c'
_cod_database_code 4065471

loop_
_symmetry_equiv_pos_as_xyz
'x, y, z'
'-x, y, -z+1/2'
'x+1/2, y+1/2, z'
'-x+1/2, y+1/2, -z+1/2'
'-x, -y, -z'
'x, -y, z-1/2'
'-x+1/2, -y+1/2, -z'
'x+1/2, -y+1/2, z-1/2'

loop_
_atom_site_label
_atom_site_type_symbol
_atom_site_fract_x
_atom_site_fract_y
_atom_site_fract_z
_atom_site_U_iso_or_equiv
_atom_site_adp_type
_atom_site_occupancy
_atom_site_symmetry_multiplicity
_atom_site_calc_flag
_atom_site_refinement_flags
Ni1 Ni 0.0000 0.382192(11) 0.7500 0.01797(4) Uani 1 2 d S
O1 O 0.15186(6) 0.38661(5) 0.83416(4) 0.02130(11) Uani 1 1 d .
O2 O -0.06673(5) 0.49937(5) 0.81431(4) 0.02264(11) Uani 1 1 d .
N1 N 0.07298(6) 0.25300(5) 0.68468(4) 0.01881(11) Uani 1 1 d .
C1 C 0.13907(8) 0.29555(7) 0.61998(5) 0.02317(14) Uani 1 1 d .
H1C H 0.0870 0.3452 0.5844 0.028 Uiso 1 1 calc R
H1B H 0.1573 0.2375 0.5837 0.028 Uiso 1 1 calc R
C2 C 0.25284(8) 0.35010(7) 0.65459(6) 0.02465(15) Uani 1 1 d .
H2A H 0.2529 0.3997 0.6983 0.030 Uiso 1 1 calc R
C3 C 0.35279(10) 0.33108(9) 0.62608(9) 0.0396(3) Uani 1 1 d .
H3A H 0.3541 0.2817 0.5824 0.048 Uiso 1 1 calc R
H3B H 0.4235 0.3668 0.6492 0.048 Uiso 1 1 calc R
C4 C 0.15471(7) 0.18612(6) 0.74340(5) 0.02069(13) Uani 1 1 d .
H4A H 0.2150 0.2309 0.7772 0.025 Uiso 1 1 calc R
H4B H 0.1968 0.1376 0.7106 0.025 Uiso 1 1 calc R
C5 C 0.08970(8) 0.12303(6) 0.80223(5) 0.02107(14) Uani 1 1 d .
H5A H 0.1495 0.0783 0.8378 0.025 Uiso 1 1 calc R
C6 C 0.0000 0.05113(9) 0.7500 0.0230(2) Uani 1 2 d S
H6A H -0.0399 0.0061 0.7868 0.028 Uiso 0.50 1 calc PR
H6B H 0.0399 0.0061 0.7132 0.028 Uiso 0.50 1 calc PR
C7 C 0.02570(7) 0.18819(6) 0.86049(5) 0.02098(13) Uani 1 1 d .
H7C H -0.0068 0.1408 0.8996 0.025 Uiso 1 1 calc R
H7B H 0.0841 0.2347 0.8943 0.025 Uiso 1 1 calc R
C8 C 0.17959(7) 0.45343(6) 0.89186(5) 0.01729(12) Uani 1 1 d .
C9 C 0.10720(7) 0.53431(6) 0.91262(5) 0.02054(13) Uani 1 1 d .
H9A H 0.1395 0.5799 0.9567 0.025 Uiso 1 1 calc R
C10 C -0.01028(7) 0.55306(6) 0.87280(5) 0.01882(12) Uani 1 1 d .
C11 C 0.30243(7) 0.44086(7) 0.94244(5) 0.02321(14) Uani 1 1 d .
H11D H 0.3090 0.3721 0.9692 0.035 Uiso 1 1 calc R
H11B H 0.3158 0.4952 0.9855 0.035 Uiso 1 1 calc R
H11E H 0.3620 0.4471 0.9053 0.035 Uiso 1 1 calc R
C12 C -0.07708(8) 0.64440(7) 0.90185(6) 0.02615(16) Uani 1 1 d .
H12A H -0.0942 0.6954 0.8564 0.039 Uiso 1 1 calc R
H12B H -0.0286 0.6772 0.9504 0.039 Uiso 1 1 calc R
H12C H -0.1518 0.6197 0.9176 0.039 Uiso 1 1 calc R

loop_
_atom_site_aniso_label
_atom_site_aniso_U_11
_atom_site_aniso_U_22
_atom_site_aniso_U_33
_atom_site_aniso_U_23
_atom_site_aniso_U_13
_atom_site_aniso_U_12
Ni1 0.01880(7) 0.01573(6) 0.01689(6) 0.000 -0.00473(4) 0.000
O1 0.0213(3) 0.0192(2) 0.0206(2) -0.00402(19) -0.0050(2) 0.00281(19)
O2 0.0200(3) 0.0191(2) 0.0259(3) -0.0028(2) -0.0051(2) 0.0009(2)
N1 0.0203(3) 0.0179(3) 0.0165(3) -0.0009(2) -0.0022(2) -0.0023(2)
C1 0.0265(4) 0.0229(3) 0.0197(3) -0.0022(3) 0.0026(3) -0.0047(3)
C2 0.0257(4) 0.0206(3) 0.0273(4) -0.0031(3) 0.0031(3) -0.0039(3)
C3 0.0295(5) 0.0354(5) 0.0559(7) -0.0183(5) 0.0128(4) -0.0083(4)
C4 0.0209(3) 0.0183(3) 0.0213(3) -0.0016(2) -0.0014(2) 0.0013(2)
C5 0.0232(3) 0.0171(3) 0.0210(3) 0.0007(2) -0.0021(3) 0.0031(2)
C6 0.0262(5) 0.0152(4) 0.0261(5) 0.000 -0.0002(4) 0.000
C7 0.0238(3) 0.0194(3) 0.0179(3) 0.0023(2) -0.0025(2) 0.0038(3)
C8 0.0171(3) 0.0173(3) 0.0162(3) 0.0006(2) -0.0012(2) -0.0004(2)
C9 0.0187(3) 0.0204(3) 0.0206(3) -0.0043(2) -0.0026(2) 0.0017(2)
C10 0.0183(3) 0.0170(3) 0.0201(3) 0.0004(2) -0.0003(2) 0.0004(2)
C11 0.0180(3) 0.0269(4) 0.0225(3) -0.0032(3) -0.0038(3) 0.0022(3)
C12 0.0207(3) 0.0247(4) 0.0313(4) -0.0061(3) -0.0010(3) 0.0046(3)

loop_
_atom_type_symbol
_atom_type_description
_atom_type_scat_dispersion_real
_atom_type_scat_dispersion_imag
_atom_type_scat_source
C C 0.0033 0.0016 'International Tables Vol C Tables 4.2.6.8 and 6.1.1.4'
H H 0.0000 0.0000 'International Tables Vol C Tables 4.2.6.8 and 6.1.1.4'
N N 0.0061 0.0033 'International Tables Vol C Tables 4.2.6.8 and 6.1.1.4'
O O 0.0106 0.0060 'International Tables Vol C Tables 4.2.6.8 and 6.1.1.4'
Ni Ni 0.3393 1.1124 'International Tables Vol C Tables 4.2.6.8 and 6.1.1.4'

loop_
_geom_angle_atom_site_label_1
_geom_angle_atom_site_label_2
_geom_angle_atom_site_label_3
_geom_angle
_geom_angle_site_symmetry_1
_geom_angle_site_symmetry_3
_geom_angle_publ_flag
O1 Ni1 O1 176.80(3) 2_556 . y
O1 Ni1 O2 88.46(3) 2_556 . y
O1 Ni1 O2 89.19(2) . . y
O1 Ni1 O2 89.19(2) 2_556 2_556 y
O1 Ni1 O2 88.46(3) . 2_556 y
O2 Ni1 O2 85.30(4) . 2_556 y
O1 Ni1 N1 89.70(2) 2_556 2_556 y
O1 Ni1 N1 92.71(3) . 2_556 y
O2 Ni1 N1 96.24(3) . 2_556 y
O2 Ni1 N1 178.08(2) 2_556 2_556 y
O1 Ni1 N1 92.71(3) 2_556 . y
O1 Ni1 N1 89.70(2) . . y
O2 Ni1 N1 178.08(2) . . y
O2 Ni1 N1 96.24(3) 2_556 . y
N1 Ni1 N1 82.25(4) 2_556 . y
C8 O1 Ni1 126.78(5) . . y
C10 O2 Ni1 126.61(5) . . y
C1 N1 C4 108.85(7) . . y
C1 N1 C7 106.70(6) . 2_556 y
C4 N1 C7 109.72(6) . 2_556 y
C1 N1 Ni1 109.59(5) . . y
C4 N1 Ni1 111.93(5) . . y
C7 N1 Ni1 109.90(5) 2_556 . y
N1 C1 C2 114.44(7) . . y
C3 C2 C1 121.84(9) . . y
N1 C4 C5 112.61(7) . . y
C6 C5 C4 108.91(6) . . y
C6 C5 C7 109.06(6) . . y
C4 C5 C7 114.94(7) . . y
C5 C6 C5 105.78(9) . 2_556 y
N1 C7 C5 113.56(6) 2_556 . y
O1 C8 C9 126.11(7) . . y
O1 C8 C11 115.20(7) . . y
C9 C8 C11 118.69(7) . . y
C8 C9 C10 124.78(7) . . y
O2 C10 C9 125.69(7) . . y
O2 C10 C12 115.69(7) . . y
C9 C10 C12 118.62(7) . . y

loop_
_geom_bond_atom_site_label_1
_geom_bond_atom_site_label_2
_geom_bond_distance
_geom_bond_site_symmetry_2
_geom_bond_publ_flag
Ni1 O1 2.0250(6) 2_556 y
Ni1 O1 2.0250(6) . y
Ni1 O2 2.0419(6) . y
Ni1 O2 2.0419(6) 2_556 y
Ni1 N1 2.1980(7) 2_556 y
Ni1 N1 2.1980(7) . y
O1 C8 1.2685(9) . y
O2 C10 1.2599(10) . y
N1 C1 1.4875(11) . y
N1 C4 1.4905(10) . y
N1 C7 1.4924(10) 2_556 y
C1 C2 1.5012(12) . y
C2 C3 1.3191(14) . y
C4 C5 1.5278(12) . y
C5 C6 1.5272(11) . y
C5 C7 1.5289(12) . y
C6 C5 1.5272(11) 2_556 y
C7 N1 1.4924(10) 2_556 y
C8 C9 1.3992(11) . y
C8 C11 1.5136(11) . y
C9 C10 1.4112(11) . y
C10 C12 1.5121(12) . y
